data_7711775
loop_
_publ_author_name
'Filzah Ghazali, Nurul'
'Vignesh, Kuduva R.'
'Phonsri, Wasinee'
'Murray, Keith S.'
'Junk, Peter Courtney'
'Deacon, Glen B.'
'Turner, David Roger'

_publ_section_title
;
 Efficient synthetic route to heterobimetallic trinuclear complexes
 [Ln-Mn-Ln] and their single molecule magnetic properties
;
_journal_name_full 'Dalton Transactions'
_journal_paper_doi 10.1039/D2DT02616C
_journal_year 2022
_chemical_formula_moiety 'C36 H20 Cl4 N4 O4 Yb, C16 H36 N, 2(C2 H6 O)'
_chemical_formula_sum 'C56 H68 Cl4 N5 O6 Yb'
_chemical_formula_weight 1221.99
_space_group_crystal_system monoclinic
_space_group_IT_number 14
_space_group_name_Hall '-P 2ybc'
_space_group_name_H-M_alt 'P 1 21/c 1'
_atom_sites_solution_hydrogens geom
_atom_sites_solution_primary dual
_audit_creation_date 2022-06-08
_audit_creation_method
;
Olex2 1.2
(compiled 2018.05.29 svn.r3508 for OlexSys, GUI svn.r5506)
;
_audit_update_record
;
2022-08-01 deposited with the CCDC.	2022-11-14 downloaded from the CCDC.
;
_cell_angle_alpha 90
_cell_angle_beta 107.68(3)
_cell_angle_gamma 90
_cell_formula_units_Z 8
_cell_length_a 22.672(5)
_cell_length_b 22.311(5)
_cell_length_c 22.597(5)
_cell_measurement_reflns_used 2167
_cell_measurement_temperature 100(2)
_cell_measurement_theta_max 22
_cell_measurement_theta_min 2
_cell_volume 10890(5)
_computing_cell_refinement 'XDS (Kabsch, 1993)'
_computing_data_collection 'BluIce (McPhillips, 2002)'
_computing_data_reduction 'XDS (Kabsch, 1993)'
_computing_molecular_graphics 'Olex2 (Dolomanov et al., 2009)'
_computing_publication_material 'Olex2 (Dolomanov et al., 2009)'
_computing_structure_refinement 'ShelXL (Sheldrick, 2015)'
_computing_structure_solution 'ShelXT (Sheldrick, 2015)'
_diffrn_ambient_temperature 100.15
_diffrn_measured_fraction_theta_full 0.966
_diffrn_measured_fraction_theta_max 0.953
_diffrn_measurement_device_type 'ADSC Quantum 210r'
_diffrn_measurement_method '\w scan'
_diffrn_radiation_monochromator 'double silicon'
_diffrn_radiation_type synchrotron
_diffrn_radiation_wavelength 0.7108
_diffrn_reflns_av_R_equivalents 0.0767
_diffrn_reflns_av_unetI/netI 0.0411
_diffrn_reflns_Laue_measured_fraction_full 0.966
_diffrn_reflns_Laue_measured_fraction_max 0.953
_diffrn_reflns_limit_h_max 28
_diffrn_reflns_limit_h_min -28
_diffrn_reflns_limit_k_max 28
_diffrn_reflns_limit_k_min -28
_diffrn_reflns_limit_l_max 29
_diffrn_reflns_limit_l_min -29
_diffrn_reflns_number 162583
_diffrn_reflns_point_group_measured_fraction_full 0.966
_diffrn_reflns_point_group_measured_fraction_max 0.953
_diffrn_reflns_theta_full 25.244
_diffrn_reflns_theta_max 27.514
_diffrn_reflns_theta_min 0.943
_diffrn_source 'MX1 Beamline, Australian Synchrotron'
_diffrn_standards_number 0
_exptl_absorpt_coefficient_mu 1.968
_exptl_absorpt_correction_T_max 'Not supplied by XDS'
_exptl_absorpt_correction_T_min 'Not supplied by XDS'
_exptl_absorpt_correction_type none
_exptl_absorpt_process_details 'XDS (Kabsch, 1993)'
_exptl_crystal_colour yellow
_exptl_crystal_colour_primary yellow
_exptl_crystal_density_diffrn 1.491
_exptl_crystal_density_method 'not measured'
_exptl_crystal_description block
_exptl_crystal_F_000 5000
_exptl_crystal_size_max 0.10
_exptl_crystal_size_mid 0.08
_exptl_crystal_size_min 0.08
_refine_diff_density_max 2.156
_refine_diff_density_min -3.051
_refine_diff_density_rms 0.148
_refine_ls_extinction_method none
_refine_ls_goodness_of_fit_ref 1.045
_refine_ls_hydrogen_treatment constr
_refine_ls_matrix_type full
_refine_ls_number_parameters 1228
_refine_ls_number_reflns 23873
_refine_ls_number_restraints 55
_refine_ls_restrained_S_all 1.046
_refine_ls_R_factor_all 0.0997
_refine_ls_R_factor_gt 0.0736
_refine_ls_shift/su_max 0.001
_refine_ls_shift/su_mean 0.000
_refine_ls_structure_factor_coef Fsqd
_refine_ls_weighting_details 'w=1/[\s^2^(Fo^2^)+(0.0558P)^2^+124.8607P] where P=(Fo^2^+2Fc^2^)/3'
_refine_ls_weighting_scheme calc
_refine_ls_wR_factor_gt 0.1835
_refine_ls_wR_factor_ref 0.1974
_reflns_Friedel_coverage 0.000
_reflns_number_gt 17266
_reflns_number_total 23873
_reflns_threshold_expression 'I > 2\s(I)'
_cod_data_source_file d2dt02616c2.cif
_cod_data_source_block yb_sq
_cod_database_code 7711775
_shelx_shelxl_version_number 2018/3
_shelx_space_group_comment
;
The symmetry employed for this shelxl refinement is uniquely defined
by the following loop, which should always be used as a source of
symmetry information in preference to the above space-group names.
They are only intended as comments.
;
_olex2_refinement_description
;
1. Fixed Uiso
 At 1.2 times of:
  All C(H) groups, All C(H,H) groups, All C(H,H,H,H) groups
 At 1.5 times of:
  All C(H,H,H) groups
2. Restrained distances
 C82-C81 = C81-C82A
 1.5 with sigma of 0.02
 C91-C90
 1.5 with sigma of 0.02
 C102-C103
 1.5 with sigma of 0.02
3. Rigid body (RIGU) restrains
 C80, C81, C82, C83, C88, C89, C90, C91, C100, C101, C102, C103
 with sigma for 1-2 distances of 0.004 and sigma for 1-3 distances of 0.004
 C1A, C101, C102, C103
 with sigma for 1-2 distances of 0.004 and sigma for 1-3 distances of 0.004
4. Others
 Sof(H81C)=Sof(H81D)=Sof(C82A)=Sof(H82C)=Sof(H82D)=Sof(C83A)=Sof(H83D)=
 Sof(H83E)=Sof(H83F)=1-FVAR(1)
 Sof(H81A)=Sof(H81B)=Sof(C82)=Sof(H82A)=Sof(H82B)=Sof(C83)=Sof(H83A)=Sof(H83B)=
 Sof(H83C)=FVAR(1)
 Sof(C1A)=Sof(H1AA)=Sof(H1AB)=Sof(H1AC)=Sof(H10G)=Sof(H10H)=1-FVAR(2)
 Sof(H10E)=Sof(H10F)=Sof(C103)=Sof(H10I)=Sof(H10J)=Sof(H10K)=FVAR(2)
5.a Secondary CH2 refined with riding coordinates:
 C72(H72A,H72B), C73(H73A,H73B), C74(H74A,H74B), C76(H76A,H76B), C77(H77A,
 H77B), C78(H78A,H78B), C80(H80A,H80B), C81(H81A,H81B), C81(H81C,H81D),
 C82(H82A,H82B), C82A(H82C,H82D), C84(H84A,H84B), C85(H85A,H85B), C86(H86A,
 H86B), C88(H88A,H88B), C89(H89A,H89B), C90(H90A,H90B), C92(H92A,H92B),
 C93(H93A,H93B), C94(H94A,H94B), C96(H96A,H96B), C97(H97A,H97B), C98(H98A,H98B),
  C100(H10A,H10B), C101(H10C,H10D), C102(H10E,H10F), C102(H10G,H10H)
5.b Aromatic/amide H refined with riding coordinates:
 C2(H2), C3(H3), C4(H4), C7(H7), C8(H8), C11(H11), C12(H12), C13(H13),
 C16(H16), C17(H17), C20(H20), C21(H21), C22(H22), C25(H25), C26(H26), C29(H29),
  C30(H30), C31(H31), C34(H34), C35(H35), C38(H38), C39(H39), C42(H42),
 C43(H43), C44(H44), C47(H47), C48(H48), C49(H49), C52(H52), C53(H53), C56(H56),
  C57(H57), C58(H58), C61(H61), C62(H62), C65(H65), C66(H66), C69(H69),
 C70(H70), C71(H71)
5.c Idealised Me refined as rotating group:
 C1A(H1AA,H1AB,H1AC), C75(H75A,H75B,H75C), C79(H79A,H79B,H79C), C83(H83A,H83B,
 H83C), C83A(H83D,H83E,H83F), C87(H87A,H87B,H87C), C91(H91A,H91B,H91C),
 C95(H95A,H95B,H95C), C99(H99A,H99B,H99C), C103(H10I,H10J,H10K)
;
_platon_squeeze_void_probe_radius 1.20
_olex2_submission_special_instructions 'No special instructions were received'

loop_
_space_group_symop_operation_xyz
'x, y, z'
'-x, y+1/2, -z+1/2'
'-x, -y, -z'
'x, -y-1/2, z-1/2'

loop_
_atom_site_label
_atom_site_type_symbol
_atom_site_fract_x
_atom_site_fract_y
_atom_site_fract_z
_atom_site_U_iso_or_equiv
_atom_site_adp_type
_atom_site_occupancy
_atom_site_site_symmetry_order
_atom_site_calc_flag
_atom_site_refinement_flags_posn
_atom_site_refinement_flags_adp
_atom_site_refinement_flags_occupancy
_atom_site_disorder_assembly
_atom_site_disorder_group
Yb1 Yb -0.04166(2) 0.14896(2) 0.24976(2) 0.03979(10) Uani 1 1 d . . . . .
Yb2 Yb 0.47833(2) 0.36073(2) 0.77363(2) 0.04575(11) Uani 1 1 d . . . . .
Cl1 Cl 0.07148(14) 0.03661(14) -0.00082(15) 0.0770(9) Uani 1 1 d . . . . .
Cl2 Cl -0.24131(16) -0.09746(14) 0.09248(19) 0.0894(10) Uani 1 1 d . . . . .
Cl3 Cl 0.17418(13) 0.30250(15) 0.51157(13) 0.0718(8) Uani 1 1 d . . . . .
Cl4 Cl -0.1499(2) 0.37985(14) 0.41878(18) 0.0969(12) Uani 1 1 d . . . . .
Cl5 Cl 0.31182(18) 0.61647(16) 0.8512(2) 0.1049(13) Uani 1 1 d . . . . .
Cl6 Cl 0.69567(15) 0.57313(13) 0.97087(15) 0.0752(8) Uani 1 1 d . . . . .
Cl7 Cl 0.26602(14) 0.10261(13) 0.70066(19) 0.0854(10) Uani 1 1 d . . . . .
Cl8 Cl 0.5277(2) 0.13760(18) 0.56259(19) 0.1072(13) Uani 1 1 d . . . . .
O1 O -0.0189(3) 0.1889(2) 0.1666(3) 0.0434(13) Uani 1 1 d . . . . .
O2 O -0.0782(3) 0.0619(3) 0.2790(3) 0.0511(15) Uani 1 1 d . . . . .
O3 O 0.0417(3) 0.1214(3) 0.3300(3) 0.0494(15) Uani 1 1 d . . . . .
O4 O -0.1126(3) 0.2221(3) 0.2245(3) 0.0431(13) Uani 1 1 d . . . . .
O5 O 0.4084(3) 0.4281(3) 0.7219(3) 0.0566(17) Uani 1 1 d . . . . .
O6 O 0.5599(3) 0.3551(3) 0.8589(3) 0.0501(15) Uani 1 1 d . . . . .
O7 O 0.4401(3) 0.2921(3) 0.8254(3) 0.0510(15) Uani 1 1 d . . . . .
O8 O 0.5069(4) 0.3664(3) 0.6854(3) 0.0639(19) Uani 1 1 d . . . . .
N1 N 0.0104(4) 0.0750(4) 0.1990(4) 0.0506(18) Uani 1 1 d . . . . .
N2 N -0.1243(3) 0.1019(3) 0.1616(3) 0.0438(16) Uani 1 1 d . . . . .
N3 N 0.0245(3) 0.2363(3) 0.2987(3) 0.0410(15) Uani 1 1 d . . . . .
N4 N -0.0742(4) 0.1847(3) 0.3410(3) 0.0467(17) Uani 1 1 d . . . . .
N5 N 0.4365(3) 0.4230(3) 0.8443(4) 0.0434(16) Uani 1 1 d . . . . .
N6 N 0.5405(4) 0.4564(3) 0.7938(4) 0.0480(17) Uani 1 1 d . . . . .
N7 N 0.3936(3) 0.2959(4) 0.7032(4) 0.0490(18) Uani 1 1 d . . . . .
N8 N 0.5274(4) 0.2662(4) 0.7525(4) 0.057(2) Uani 1 1 d . . . . .
N9 N 0.2109(4) 0.3373(4) 0.7630(4) 0.0523(19) Uani 1 1 d . . . . .
N10 N 0.7146(4) 0.1304(4) 1.2541(4) 0.065(2) Uani 1 1 d . . . . .
C1 C 0.0178(4) 0.0944(4) 0.1451(4) 0.0439(19) Uani 1 1 d . . . . .
C1A C 0.600(2) -0.0241(16) 1.091(2) 0.106(12) Uani 0.37(3) 1 d . U P A 2
H1AA H 0.577920 0.007511 1.062562 0.158 Uiso 0.37(3) 1 calc GR . P A 2
H1AB H 0.570628 -0.055432 1.093578 0.158 Uiso 0.37(3) 1 calc GR . P A 2
H1AC H 0.632010 -0.041345 1.075145 0.158 Uiso 0.37(3) 1 calc GR . P A 2
C2 C 0.0258(4) 0.0196(4) 0.2165(5) 0.054(2) Uani 1 1 d . . . . .
H2 H 0.021309 0.006428 0.254920 0.065 Uiso 1 1 calc R . . . .
C3 C 0.0486(5) -0.0212(4) 0.1814(6) 0.069(3) Uani 1 1 d . . . . .
H3 H 0.058535 -0.061145 0.195354 0.082 Uiso 1 1 calc R . . . .
C4 C 0.0562(5) -0.0017(5) 0.1260(6) 0.064(3) Uani 1 1 d . . . . .
H4 H 0.071689 -0.028554 0.101669 0.077 Uiso 1 1 calc R . . . .
C5 C 0.0413(4) 0.0565(4) 0.1059(5) 0.050(2) Uani 1 1 d . . . . .
C6 C 0.0460(5) 0.0824(5) 0.0504(5) 0.058(3) Uani 1 1 d . . . . .
C7 C 0.0310(4) 0.1400(4) 0.0347(4) 0.048(2) Uani 1 1 d . . . . .
H7 H 0.034636 0.155514 -0.003165 0.058 Uiso 1 1 calc R . . . .
C8 C 0.0102(4) 0.1768(5) 0.0738(4) 0.050(2) Uani 1 1 d . . . . .
H8 H 0.001053 0.217547 0.062590 0.060 Uiso 1 1 calc R . . . .
C9 C -0.1130(4) 0.0259(4) 0.2377(5) 0.047(2) Uani 1 1 d . . . . .
C10 C -0.1409(4) 0.0458(4) 0.1749(4) 0.046(2) Uani 1 1 d . . . . .
C11 C -0.1487(5) 0.1227(5) 0.1048(4) 0.055(2) Uani 1 1 d . . . . .
H11 H -0.137522 0.161963 0.095844 0.066 Uiso 1 1 calc R . . . .
C12 C -0.1896(5) 0.0906(5) 0.0573(5) 0.060(3) Uani 1 1 d . . . . .
H12 H -0.205708 0.107743 0.017165 0.072 Uiso 1 1 calc R . . . .
C13 C -0.2067(5) 0.0340(5) 0.0688(5) 0.063(3) Uani 1 1 d . . . . .
H13 H -0.235159 0.011771 0.036769 0.076 Uiso 1 1 calc R . . . .
C14 C -0.1818(5) 0.0091(4) 0.1283(5) 0.053(2) Uani 1 1 d . . . . .
C15 C -0.1937(5) -0.0496(5) 0.1467(6) 0.063(3) Uani 1 1 d . . . . .
C16 C -0.1662(5) -0.0689(5) 0.2078(6) 0.069(3) Uani 1 1 d . . . . .
H16 H -0.174050 -0.108437 0.218963 0.083 Uiso 1 1 calc R . . . .
C17 C -0.1282(5) -0.0324(4) 0.2520(5) 0.060(3) Uani 1 1 d . . . . .
H17 H -0.111690 -0.046805 0.293329 0.072 Uiso 1 1 calc R . . . .
C18 C 0.0731(4) 0.1615(4) 0.3714(4) 0.048(2) Uani 1 1 d . . . . .
C19 C 0.0657(4) 0.2234(4) 0.3560(4) 0.046(2) Uani 1 1 d . . . . .
C20 C 0.0171(4) 0.2932(4) 0.2816(4) 0.0439(19) Uani 1 1 d . . . . .
H20 H -0.010096 0.302373 0.241538 0.053 Uiso 1 1 calc R . . . .
C21 C 0.0467(4) 0.3403(4) 0.3190(5) 0.051(2) Uani 1 1 d . . . . .
H21 H 0.039927 0.380450 0.304367 0.061 Uiso 1 1 calc R . . . .
C22 C 0.0865(4) 0.3282(4) 0.3782(5) 0.052(2) Uani 1 1 d . . . . .
H22 H 0.106847 0.359967 0.404531 0.062 Uiso 1 1 calc R . . . .
C23 C 0.0961(4) 0.2688(4) 0.3982(4) 0.048(2) Uani 1 1 d . . . . .
C24 C 0.1360(4) 0.2495(5) 0.4569(5) 0.055(2) Uani 1 1 d . . . . .
C25 C 0.1426(5) 0.1897(6) 0.4712(5) 0.063(3) Uani 1 1 d . . . . .
H25 H 0.168411 0.178197 0.511133 0.076 Uiso 1 1 calc R . . . .
C26 C 0.1132(5) 0.1450(5) 0.4297(5) 0.057(2) Uani 1 1 d . . . . .
H26 H 0.120123 0.103887 0.440650 0.068 Uiso 1 1 calc R . . . .
C27 C -0.1236(4) 0.2578(4) 0.2656(4) 0.045(2) Uani 1 1 d . . . . .
C28 C -0.1028(4) 0.2391(4) 0.3300(4) 0.0425(19) Uani 1 1 d . . . . .
C29 C -0.0554(5) 0.1639(5) 0.3992(4) 0.056(2) Uani 1 1 d . . . . .
H29 H -0.036066 0.125694 0.407108 0.067 Uiso 1 1 calc R . . . .
C30 C -0.0634(5) 0.1974(5) 0.4496(5) 0.063(3) Uani 1 1 d . . . . .
H30 H -0.049968 0.181350 0.490457 0.076 Uiso 1 1 calc R . . . .
C31 C -0.0907(5) 0.2533(5) 0.4392(5) 0.062(3) Uani 1 1 d . . . . .
H31 H -0.095458 0.276558 0.472669 0.075 Uiso 1 1 calc R . . . .
C32 C -0.1110(5) 0.2749(5) 0.3786(5) 0.054(2) Uani 1 1 d . . . . .
C33 C -0.1390(5) 0.3322(4) 0.3612(6) 0.067(3) Uani 1 1 d . . . . .
C34 C -0.1597(5) 0.3497(4) 0.3007(6) 0.061(3) Uani 1 1 d . . . . .
H34 H -0.180345 0.387055 0.290276 0.073 Uiso 1 1 calc R . . . .
C35 C -0.1510(4) 0.3132(4) 0.2534(5) 0.052(2) Uani 1 1 d . . . . .
H35 H -0.164480 0.327317 0.211729 0.062 Uiso 1 1 calc R . . . .
C36 C 0.3996(4) 0.4697(4) 0.8154(5) 0.047(2) Uani 1 1 d . . . . .
C37 C 0.3860(4) 0.4718(4) 0.7502(5) 0.049(2) Uani 1 1 d . . . . .
C38 C 0.3505(5) 0.5189(4) 0.7182(5) 0.062(3) Uani 1 1 d . . . . .
H38 H 0.341787 0.521887 0.674404 0.075 Uiso 1 1 calc R . . . .
C39 C 0.3274(5) 0.5619(5) 0.7503(6) 0.070(3) Uani 1 1 d . . . . .
H39 H 0.302355 0.593324 0.727493 0.084 Uiso 1 1 calc R . . . .
C40 C 0.3395(5) 0.5604(4) 0.8123(6) 0.067(3) Uani 1 1 d . . . . .
C41 C 0.3776(5) 0.5130(4) 0.8488(5) 0.056(2) Uani 1 1 d . . . . .
C42 C 0.3938(5) 0.5068(5) 0.9137(6) 0.064(3) Uani 1 1 d . . . . .
H42 H 0.379849 0.535095 0.937873 0.077 Uiso 1 1 calc R . . . .
C43 C 0.4304(5) 0.4589(5) 0.9418(5) 0.060(3) Uani 1 1 d . . . . .
H43 H 0.441834 0.454200 0.985604 0.072 Uiso 1 1 calc R . . . .
C44 C 0.4506(5) 0.4174(4) 0.9056(5) 0.052(2) Uani 1 1 d . . . . .
H44 H 0.475042 0.384317 0.925489 0.063 Uiso 1 1 calc R . . . .
C45 C 0.5927(4) 0.4020(4) 0.8849(4) 0.0427(19) Uani 1 1 d . . . . .
C46 C 0.5835(4) 0.4575(4) 0.8509(4) 0.0445(19) Uani 1 1 d . . . . .
C47 C 0.5324(5) 0.5038(5) 0.7593(5) 0.060(3) Uani 1 1 d . . . . .
H47 H 0.504559 0.501424 0.718385 0.072 Uiso 1 1 calc R . . . .
C48 C 0.5624(5) 0.5580(5) 0.7789(6) 0.067(3) Uani 1 1 d . . . . .
H48 H 0.554999 0.591735 0.751928 0.081 Uiso 1 1 calc R . . . .
C49 C 0.6028(5) 0.5618(5) 0.8380(6) 0.064(3) Uani 1 1 d . . . . .
H49 H 0.621780 0.599011 0.853291 0.076 Uiso 1 1 calc R . . . .
C50 C 0.6160(4) 0.5104(4) 0.8759(5) 0.050(2) Uani 1 1 d . . . . .
C51 C 0.6577(5) 0.5072(5) 0.9370(5) 0.056(2) Uani 1 1 d . . . . .
C52 C 0.6695(5) 0.4560(5) 0.9679(5) 0.060(3) Uani 1 1 d . . . . .
H52 H 0.700611 0.455071 1.007121 0.072 Uiso 1 1 calc R . . . .
C53 C 0.6367(5) 0.4018(4) 0.9440(5) 0.054(2) Uani 1 1 d . . . . .
H53 H 0.644745 0.366090 0.968028 0.065 Uiso 1 1 calc R . . . .
C54 C 0.4030(5) 0.2496(4) 0.7988(5) 0.057(2) Uani 1 1 d . . . . .
C55 C 0.3756(4) 0.2500(4) 0.7337(5) 0.049(2) Uani 1 1 d . . . . .
C56 C 0.3701(5) 0.2998(5) 0.6434(5) 0.057(2) Uani 1 1 d . . . . .
H56 H 0.381946 0.332460 0.622574 0.068 Uiso 1 1 calc R . . . .
C57 C 0.3266(5) 0.2564(5) 0.6073(5) 0.064(3) Uani 1 1 d . . . . .
H57 H 0.310465 0.260519 0.563451 0.077 Uiso 1 1 calc R . . . .
C58 C 0.3095(5) 0.2107(5) 0.6361(6) 0.062(3) Uani 1 1 d . . . . .
H58 H 0.281560 0.181496 0.612694 0.075 Uiso 1 1 calc R . . . .
C59 C 0.3328(5) 0.2053(5) 0.7013(5) 0.059(3) Uani 1 1 d . . . . .
C60 C 0.3192(5) 0.1588(4) 0.7379(6) 0.058(3) Uani 1 1 d . . . . .
C61 C 0.3464(5) 0.1565(5) 0.8000(6) 0.068(3) Uani 1 1 d . . . . .
H61 H 0.336790 0.124084 0.822811 0.082 Uiso 1 1 calc R . . . .
C62 C 0.3881(5) 0.2001(4) 0.8317(6) 0.064(3) Uani 1 1 d . . . . .
H62 H 0.406658 0.196894 0.875293 0.076 Uiso 1 1 calc R . . . .
C63 C 0.5252(5) 0.2623(5) 0.6932(6) 0.061(3) Uani 1 1 d . . . . .
C64 C 0.5142(5) 0.3142(5) 0.6579(5) 0.060(3) Uani 1 1 d . . . . .
C65 C 0.5098(5) 0.3133(6) 0.5955(6) 0.073(3) Uani 1 1 d . . . . .
H65 H 0.503053 0.349330 0.571927 0.088 Uiso 1 1 calc R . . . .
C66 C 0.5156(6) 0.2573(7) 0.5672(6) 0.081(4) Uani 1 1 d . . . . .
H66 H 0.512449 0.255821 0.524303 0.098 Uiso 1 1 calc R . . . .
C67 C 0.5259(6) 0.2055(6) 0.6020(6) 0.081(4) Uani 1 1 d . . . . .
C68 C 0.5334(5) 0.2043(5) 0.6649(6) 0.068(3) Uani 1 1 d . . . . .
C69 C 0.5465(5) 0.1550(6) 0.7045(6) 0.075(3) Uani 1 1 d . . . . .
H69 H 0.552298 0.116953 0.688242 0.090 Uiso 1 1 calc R . . . .
C70 C 0.5513(6) 0.1598(6) 0.7647(6) 0.078(3) Uani 1 1 d . . . . .
H70 H 0.562354 0.126154 0.791569 0.093 Uiso 1 1 calc R . . . .
C71 C 0.5395(5) 0.2161(5) 0.7875(6) 0.068(3) Uani 1 1 d . . . . .
H71 H 0.540121 0.218785 0.829640 0.082 Uiso 1 1 calc R . . . .
C72 C 0.1533(4) 0.3001(4) 0.7314(5) 0.053(2) Uani 1 1 d . . . . .
H72A H 0.121102 0.327414 0.705970 0.064 Uiso 1 1 calc R . . . .
H72B H 0.137457 0.283052 0.764040 0.064 Uiso 1 1 calc R . . . .
C73 C 0.1616(5) 0.2479(4) 0.6891(5) 0.056(2) Uani 1 1 d . . . . .
H73A H 0.166316 0.264191 0.649987 0.067 Uiso 1 1 calc R . . . .
H73B H 0.199334 0.224757 0.710365 0.067 Uiso 1 1 calc R . . . .
C74 C 0.1047(5) 0.2070(4) 0.6746(5) 0.052(2) Uani 1 1 d . . . . .
H74A H 0.106613 0.182552 0.711705 0.063 Uiso 1 1 calc R . . . .
H74B H 0.066826 0.231959 0.665032 0.063 Uiso 1 1 calc R . . . .
C75 C 0.1007(5) 0.1657(5) 0.6200(5) 0.061(3) Uani 1 1 d . . . . .
H75A H 0.098419 0.189749 0.583106 0.091 Uiso 1 1 calc GR . . . .
H75B H 0.063514 0.140676 0.611899 0.091 Uiso 1 1 calc GR . . . .
H75C H 0.137441 0.140025 0.629838 0.091 Uiso 1 1 calc GR . . . .
C76 C 0.2456(4) 0.3558(5) 0.7181(5) 0.053(2) Uani 1 1 d . . . . .
H76A H 0.284580 0.375498 0.742288 0.064 Uiso 1 1 calc R . . . .
H76B H 0.257074 0.318898 0.699813 0.064 Uiso 1 1 calc R . . . .
C77 C 0.2124(5) 0.3973(5) 0.6653(5) 0.059(2) Uani 1 1 d . . . . .
H77A H 0.203457 0.435998 0.682117 0.070 Uiso 1 1 calc R . . . .
H77B H 0.172713 0.379106 0.640678 0.070 Uiso 1 1 calc R . . . .
C78 C 0.2542(5) 0.4074(5) 0.6239(5) 0.064(3) Uani 1 1 d . . . . .
H78A H 0.297030 0.414359 0.651004 0.077 Uiso 1 1 calc R . . . .
H78B H 0.254585 0.370214 0.600076 0.077 Uiso 1 1 calc R . . . .
C79 C 0.2366(7) 0.4573(8) 0.5800(7) 0.117(6) Uani 1 1 d . . . . .
H79A H 0.198061 0.447372 0.547544 0.175 Uiso 1 1 calc GR . . . .
H79B H 0.269478 0.464510 0.561023 0.175 Uiso 1 1 calc GR . . . .
H79C H 0.230366 0.493427 0.602045 0.175 Uiso 1 1 calc GR . . . .
C80 C 0.1874(5) 0.3919(5) 0.7886(6) 0.064(3) Uani 1 1 d . U . . .
H80A H 0.163071 0.378437 0.815843 0.077 Uiso 1 1 calc R . . . .
H80B H 0.159079 0.414355 0.753583 0.077 Uiso 1 1 calc R . . . .
C81 C 0.2382(6) 0.4345(6) 0.8255(7) 0.084(4) Uani 1 1 d D U . . .
H81A H 0.267907 0.443497 0.802381 0.101 Uiso 0.54(3) 1 calc R . P B 1
H81B H 0.260965 0.417190 0.866363 0.101 Uiso 0.54(3) 1 calc R . P B 1
H81C H 0.272163 0.410404 0.853055 0.101 Uiso 0.46(3) 1 calc R . P B 2
H81D H 0.255166 0.456132 0.795991 0.101 Uiso 0.46(3) 1 calc R . P B 2
C82 C 0.2027(15) 0.4912(12) 0.8332(18) 0.088(10) Uani 0.54(3) 1 d D U P B 1
H82A H 0.233089 0.523894 0.848313 0.106 Uiso 0.54(3) 1 calc R . P B 1
H82B H 0.175383 0.503112 0.791771 0.106 Uiso 0.54(3) 1 calc R . P B 1
C82A C 0.218(2) 0.4802(17) 0.8646(15) 0.096(14) Uani 0.46(3) 1 d D . P B 2
H82C H 0.196758 0.460886 0.892252 0.115 Uiso 0.46(3) 1 calc R . P B 2
H82D H 0.252937 0.504406 0.889910 0.115 Uiso 0.46(3) 1 calc R . P B 2
C83 C 0.1644(12) 0.4866(11) 0.8759(15) 0.094(11) Uani 0.54(3) 1 d . U P B 1
H83A H 0.130812 0.457788 0.859095 0.142 Uiso 0.54(3) 1 calc GR . P B 1
H83B H 0.146735 0.525965 0.879842 0.142 Uiso 0.54(3) 1 calc GR . P B 1
H83C H 0.190188 0.473055 0.916769 0.142 Uiso 0.54(3) 1 calc GR . P B 1
C83A C 0.1745(16) 0.5165(15) 0.8168(19) 0.098(15) Uani 0.46(3) 1 d . . P B 2
H83D H 0.173552 0.501879 0.775662 0.146 Uiso 0.46(3) 1 calc GR . P B 2
H83E H 0.188070 0.558446 0.821361 0.146 Uiso 0.46(3) 1 calc GR . P B 2
H83F H 0.132998 0.513605 0.821431 0.146 Uiso 0.46(3) 1 calc GR . P B 2
C84 C 0.2571(5) 0.3010(5) 0.8124(5) 0.063(3) Uani 1 1 d . . . . .
H84A H 0.266875 0.264148 0.792825 0.076 Uiso 1 1 calc R . . . .
H84B H 0.295837 0.324515 0.827479 0.076 Uiso 1 1 calc R . . . .
C85 C 0.2374(6) 0.2832(7) 0.8671(6) 0.082(4) Uani 1 1 d . . . . .
H85A H 0.201327 0.256025 0.853268 0.098 Uiso 1 1 calc R . . . .
H85B H 0.224338 0.319389 0.885199 0.098 Uiso 1 1 calc R . . . .
C86 C 0.2899(6) 0.2515(6) 0.9175(5) 0.074(3) Uani 1 1 d . . . . .
H86A H 0.273091 0.237151 0.950573 0.089 Uiso 1 1 calc R . . . .
H86B H 0.303117 0.215834 0.898672 0.089 Uiso 1 1 calc R . . . .
C87 C 0.3465(7) 0.2899(6) 0.9471(6) 0.086(4) Uani 1 1 d . . . . .
H87A H 0.366999 0.299829 0.915898 0.129 Uiso 1 1 calc GR . . . .
H87B H 0.375218 0.267774 0.981269 0.129 Uiso 1 1 calc GR . . . .
H87C H 0.333686 0.326906 0.963078 0.129 Uiso 1 1 calc GR . . . .
C88 C 0.6871(6) 0.1716(6) 1.2924(6) 0.078(3) Uani 1 1 d . U . . .
H88A H 0.674756 0.147133 1.323202 0.094 Uiso 1 1 calc R . . . .
H88B H 0.649174 0.190281 1.264538 0.094 Uiso 1 1 calc R . . . .
C89 C 0.7306(9) 0.2209(10) 1.3264(12) 0.164(9) Uani 1 1 d . U . . .
H89A H 0.765584 0.202922 1.359059 0.196 Uiso 1 1 calc R . . . .
H89B H 0.747565 0.242353 1.296862 0.196 Uiso 1 1 calc R . . . .
C90 C 0.6972(9) 0.2647(11) 1.3556(11) 0.182(11) Uani 1 1 d D U . . .
H90A H 0.706295 0.306439 1.346353 0.218 Uiso 1 1 calc R . . . .
H90B H 0.651914 0.258188 1.339986 0.218 Uiso 1 1 calc R . . . .
C91 C 0.7195(18) 0.2535(19) 1.4191(13) 0.30(2) Uani 1 1 d D U . . .
H91A H 0.696388 0.220091 1.429592 0.455 Uiso 1 1 calc GR . . . .
H91B H 0.714155 0.289368 1.441976 0.455 Uiso 1 1 calc GR . . . .
H91C H 0.763483 0.243120 1.430418 0.455 Uiso 1 1 calc GR . . . .
C92 C 0.7723(6) 0.0991(8) 1.2959(7) 0.099(5) Uani 1 1 d . . . . .
H92A H 0.788554 0.072443 1.269509 0.119 Uiso 1 1 calc R . . . .
H92B H 0.804143 0.130205 1.312953 0.119 Uiso 1 1 calc R . . . .
C93 C 0.7656(6) 0.0629(5) 1.3491(6) 0.071(3) Uani 1 1 d . . . . .
H93A H 0.737208 0.028840 1.333234 0.085 Uiso 1 1 calc R . . . .
H93B H 0.747707 0.088008 1.375462 0.085 Uiso 1 1 calc R . . . .
C94 C 0.8287(7) 0.0393(8) 1.3877(7) 0.111(6) Uani 1 1 d . . . . .
H94A H 0.847250 0.016890 1.359944 0.133 Uiso 1 1 calc R . . . .
H94B H 0.855958 0.073934 1.404437 0.133 Uiso 1 1 calc R . . . .
C95 C 0.8281(7) -0.0006(7) 1.4407(7) 0.097(4) Uani 1 1 d . . . . .
H95A H 0.810870 0.021251 1.469262 0.146 Uiso 1 1 calc GR . . . .
H95B H 0.870435 -0.013334 1.462769 0.146 Uiso 1 1 calc GR . . . .
H95C H 0.802507 -0.035962 1.424754 0.146 Uiso 1 1 calc GR . . . .
C96 C 0.7374(5) 0.1653(7) 1.2079(8) 0.099(5) Uani 1 1 d . . . . .
H96A H 0.760074 0.137607 1.188292 0.119 Uiso 1 1 calc R . . . .
H96B H 0.766965 0.196192 1.230536 0.119 Uiso 1 1 calc R . . . .
C97 C 0.6851(5) 0.1965(6) 1.1558(7) 0.081(4) Uani 1 1 d . . . . .
H97A H 0.653749 0.166547 1.133969 0.097 Uiso 1 1 calc R . . . .
H97B H 0.664361 0.227147 1.174127 0.097 Uiso 1 1 calc R . . . .
C98 C 0.7141(6) 0.2262(7) 1.1093(7) 0.093(4) Uani 1 1 d . . . . .
H98A H 0.743786 0.257286 1.131654 0.112 Uiso 1 1 calc R . . . .
H98B H 0.737880 0.195515 1.094576 0.112 Uiso 1 1 calc R . . . .
C99 C 0.6692(7) 0.2542(7) 1.0547(7) 0.098(5) Uani 1 1 d . . . . .
H99A H 0.646958 0.222892 1.026259 0.148 Uiso 1 1 calc GR . . . .
H99B H 0.691277 0.280009 1.033394 0.148 Uiso 1 1 calc GR . . . .
H99C H 0.639612 0.278349 1.068384 0.148 Uiso 1 1 calc GR . . . .
C100 C 0.6635(6) 0.0861(6) 1.2234(6) 0.079(3) Uani 1 1 d . U . . .
H10A H 0.625713 0.108730 1.201000 0.094 Uiso 1 1 calc R . . . .
H10B H 0.653759 0.062135 1.256137 0.094 Uiso 1 1 calc R . . . .
C101 C 0.6803(8) 0.0431(7) 1.1773(8) 0.108(5) Uani 1 1 d . U . . .
H10C H 0.688206 0.066251 1.143142 0.129 Uiso 1 1 calc R . . . .
H10D H 0.718290 0.020415 1.198889 0.129 Uiso 1 1 calc R . . . .
C102 C 0.6285(12) 0.0013(9) 1.1520(10) 0.147(7) Uani 1 1 d D U . . .
H10E H 0.641410 -0.031753 1.129407 0.176 Uiso 0.63(3) 1 calc R . P A 1
H10F H 0.615067 -0.016244 1.186084 0.176 Uiso 0.63(3) 1 calc R . P A 1
H10G H 0.639833 -0.034278 1.179349 0.176 Uiso 0.37(3) 1 calc R . P A 2
H10H H 0.593504 0.020167 1.162643 0.176 Uiso 0.37(3) 1 calc R . P A 2
C103 C 0.5789(14) 0.0343(16) 1.1107(14) 0.150(12) Uani 0.63(3) 1 d D U P A 1
H10I H 0.576990 0.074369 1.127806 0.226 Uiso 0.63(3) 1 calc GR . P A 1
H10J H 0.539710 0.013316 1.105869 0.226 Uiso 0.63(3) 1 calc GR . P A 1
H10K H 0.585902 0.037860 1.070159 0.226 Uiso 0.63(3) 1 calc GR . P A 1
C104 C 0.0024(4) 0.1557(4) 0.1285(4) 0.0438(19) Uani 1 1 d . . . . .

loop_
_atom_site_aniso_label
_atom_site_aniso_U_11
_atom_site_aniso_U_22
_atom_site_aniso_U_33
_atom_site_aniso_U_23
_atom_site_aniso_U_13
_atom_site_aniso_U_12
Yb1 0.0427(2) 0.03743(17) 0.04253(19) 0.00233(14) 0.01782(15) -0.00044(14)
Yb2 0.0401(2) 0.0474(2) 0.0533(2) -0.00496(17) 0.01938(17) -0.00103(16)
Cl1 0.0646(17) 0.093(2) 0.089(2) -0.0476(17) 0.0463(16) -0.0240(15)
Cl2 0.079(2) 0.0698(18) 0.125(3) -0.0349(18) 0.039(2) -0.0244(16)
Cl3 0.0517(15) 0.101(2) 0.0599(15) -0.0252(15) 0.0127(12) -0.0070(14)
Cl4 0.141(3) 0.0665(18) 0.122(3) -0.0329(18) 0.098(3) -0.0243(19)
Cl5 0.096(3) 0.0681(19) 0.154(4) -0.018(2) 0.043(3) 0.0300(18)
Cl6 0.083(2) 0.0660(16) 0.0792(19) -0.0213(14) 0.0284(16) -0.0170(14)
Cl7 0.0593(18) 0.0602(16) 0.146(3) -0.0283(18) 0.0445(19) -0.0149(13)
Cl8 0.119(3) 0.097(3) 0.103(3) -0.047(2) 0.030(2) 0.000(2)
O1 0.054(4) 0.038(3) 0.047(3) -0.003(2) 0.029(3) -0.002(3)
O2 0.058(4) 0.043(3) 0.058(4) 0.003(3) 0.027(3) -0.001(3)
O3 0.043(4) 0.046(3) 0.052(4) 0.006(3) 0.005(3) 0.009(3)
O4 0.044(3) 0.045(3) 0.044(3) 0.000(2) 0.018(3) 0.007(3)
O5 0.061(4) 0.057(4) 0.046(4) -0.007(3) 0.007(3) -0.001(3)
O6 0.045(4) 0.040(3) 0.065(4) 0.001(3) 0.018(3) 0.002(3)
O7 0.048(4) 0.042(3) 0.067(4) -0.002(3) 0.024(3) -0.008(3)
O8 0.074(5) 0.063(4) 0.071(5) -0.009(3) 0.046(4) -0.014(4)
N1 0.046(5) 0.059(5) 0.052(4) 0.002(4) 0.022(4) 0.007(3)
N2 0.034(4) 0.052(4) 0.051(4) 0.002(3) 0.021(3) 0.000(3)
N3 0.040(4) 0.045(4) 0.045(4) 0.002(3) 0.024(3) -0.001(3)
N4 0.048(5) 0.055(4) 0.040(4) 0.001(3) 0.018(3) -0.010(3)
N5 0.035(4) 0.037(4) 0.061(5) 0.001(3) 0.020(3) 0.002(3)
N6 0.049(5) 0.044(4) 0.054(4) 0.001(3) 0.021(4) 0.004(3)
N7 0.037(4) 0.058(5) 0.053(5) -0.007(4) 0.015(3) 0.005(3)
N8 0.043(5) 0.059(5) 0.072(6) -0.017(4) 0.021(4) -0.002(4)
N9 0.062(5) 0.054(4) 0.050(4) -0.001(3) 0.030(4) 0.000(4)
N10 0.040(5) 0.075(6) 0.088(7) 0.023(5) 0.029(5) 0.019(4)
C1 0.033(5) 0.047(5) 0.053(5) -0.009(4) 0.014(4) -0.005(3)
C1A 0.14(3) 0.05(2) 0.15(2) 0.001(16) 0.080(19) 0.010(18)
C2 0.053(6) 0.035(4) 0.083(7) 0.007(4) 0.032(5) 0.000(4)
C3 0.057(7) 0.037(5) 0.120(10) 0.003(5) 0.038(7) 0.000(4)
C4 0.046(6) 0.050(5) 0.105(9) -0.018(6) 0.036(6) -0.006(4)
C5 0.035(5) 0.057(5) 0.061(6) -0.018(4) 0.018(4) -0.009(4)
C6 0.045(6) 0.074(7) 0.063(6) -0.032(5) 0.027(5) -0.021(5)
C7 0.034(5) 0.063(6) 0.050(5) -0.009(4) 0.015(4) -0.007(4)
C8 0.049(6) 0.065(6) 0.038(4) 0.001(4) 0.017(4) -0.002(4)
C9 0.049(5) 0.040(4) 0.064(6) -0.002(4) 0.032(5) -0.002(4)
C10 0.051(5) 0.040(4) 0.054(5) -0.007(4) 0.025(4) 0.000(4)
C11 0.053(6) 0.069(6) 0.049(5) 0.009(5) 0.022(5) 0.007(5)
C12 0.062(7) 0.074(7) 0.048(5) -0.005(5) 0.025(5) -0.008(5)
C13 0.059(7) 0.083(8) 0.052(6) -0.014(5) 0.022(5) -0.009(5)
C14 0.049(6) 0.053(5) 0.067(6) -0.011(4) 0.033(5) -0.007(4)
C15 0.048(6) 0.053(6) 0.094(8) -0.023(6) 0.029(6) -0.007(4)
C16 0.067(7) 0.040(5) 0.112(10) 0.002(6) 0.045(7) 0.001(5)
C17 0.062(7) 0.047(5) 0.077(7) 0.004(5) 0.031(6) -0.001(5)
C18 0.045(5) 0.053(5) 0.049(5) 0.000(4) 0.019(4) -0.007(4)
C19 0.046(5) 0.056(5) 0.044(5) 0.001(4) 0.024(4) -0.004(4)
C20 0.046(5) 0.042(4) 0.051(5) -0.001(4) 0.026(4) -0.004(4)
C21 0.052(6) 0.043(5) 0.064(6) -0.007(4) 0.028(5) -0.005(4)
C22 0.043(5) 0.053(5) 0.064(6) -0.014(4) 0.023(5) -0.002(4)
C23 0.039(5) 0.059(5) 0.050(5) -0.004(4) 0.022(4) -0.010(4)
C24 0.039(5) 0.076(7) 0.051(5) -0.006(5) 0.018(4) -0.004(5)
C25 0.046(6) 0.098(9) 0.041(5) 0.007(5) 0.008(4) -0.003(5)
C26 0.048(6) 0.067(6) 0.054(5) 0.013(5) 0.014(4) -0.004(5)
C27 0.044(5) 0.044(4) 0.054(5) -0.003(4) 0.023(4) -0.003(4)
C28 0.035(5) 0.042(4) 0.058(5) -0.003(4) 0.026(4) -0.005(3)
C29 0.058(6) 0.063(6) 0.052(5) 0.007(4) 0.025(5) -0.011(5)
C30 0.067(7) 0.087(8) 0.046(5) -0.007(5) 0.032(5) -0.028(6)
C31 0.071(7) 0.068(7) 0.060(6) -0.017(5) 0.038(6) -0.025(6)
C32 0.052(6) 0.065(6) 0.054(6) -0.016(5) 0.029(5) -0.022(5)
C33 0.068(7) 0.047(5) 0.113(10) -0.023(6) 0.067(7) -0.016(5)
C34 0.062(7) 0.042(5) 0.091(8) 0.003(5) 0.043(6) -0.003(4)
C35 0.052(6) 0.045(5) 0.066(6) 0.000(4) 0.028(5) 0.004(4)
C36 0.041(5) 0.039(4) 0.066(6) -0.001(4) 0.023(4) -0.003(3)
C37 0.033(5) 0.047(5) 0.068(6) -0.001(4) 0.014(4) -0.006(4)
C38 0.061(7) 0.050(5) 0.071(7) 0.008(5) 0.015(5) -0.004(5)
C39 0.043(6) 0.052(6) 0.104(10) 0.021(6) 0.009(6) 0.008(4)
C40 0.054(6) 0.041(5) 0.106(9) -0.006(5) 0.027(6) 0.005(4)
C41 0.050(6) 0.046(5) 0.078(7) 0.004(5) 0.027(5) 0.003(4)
C42 0.061(7) 0.061(6) 0.085(8) -0.016(5) 0.045(6) -0.009(5)
C43 0.058(6) 0.068(6) 0.066(6) -0.008(5) 0.035(5) 0.000(5)
C44 0.058(6) 0.043(5) 0.069(6) -0.003(4) 0.040(5) -0.008(4)
C45 0.035(5) 0.046(5) 0.052(5) -0.005(4) 0.022(4) 0.004(3)
C46 0.037(5) 0.046(5) 0.052(5) -0.004(4) 0.016(4) -0.004(4)
C47 0.049(6) 0.071(7) 0.062(6) 0.025(5) 0.020(5) -0.003(5)
C48 0.060(7) 0.055(6) 0.092(8) 0.023(6) 0.031(6) -0.006(5)
C49 0.056(6) 0.052(6) 0.087(8) 0.004(5) 0.028(6) -0.011(5)
C50 0.042(5) 0.046(5) 0.068(6) -0.004(4) 0.025(5) 0.000(4)
C51 0.055(6) 0.057(6) 0.062(6) -0.017(5) 0.026(5) -0.010(5)
C52 0.049(6) 0.073(7) 0.060(6) -0.013(5) 0.020(5) -0.004(5)
C53 0.056(6) 0.052(5) 0.058(6) 0.002(4) 0.023(5) 0.005(4)
C54 0.047(6) 0.050(5) 0.081(7) -0.009(5) 0.030(5) 0.000(4)
C55 0.033(5) 0.051(5) 0.073(6) -0.008(4) 0.031(5) 0.006(4)
C56 0.049(6) 0.059(6) 0.069(7) -0.007(5) 0.028(5) 0.003(4)
C57 0.048(6) 0.085(8) 0.059(6) -0.017(6) 0.013(5) 0.008(5)
C58 0.040(6) 0.064(6) 0.084(8) -0.013(6) 0.021(5) 0.005(5)
C59 0.045(6) 0.057(6) 0.076(7) -0.017(5) 0.019(5) 0.006(4)
C60 0.043(6) 0.048(5) 0.094(8) -0.006(5) 0.035(6) -0.002(4)
C61 0.071(8) 0.050(6) 0.098(9) -0.004(6) 0.048(7) -0.001(5)
C62 0.059(7) 0.046(5) 0.096(8) 0.001(5) 0.039(6) 0.001(4)
C63 0.041(6) 0.059(6) 0.083(8) -0.008(5) 0.020(5) -0.005(4)
C64 0.052(6) 0.073(7) 0.065(6) -0.020(5) 0.034(5) -0.012(5)
C65 0.066(8) 0.092(9) 0.070(7) -0.015(6) 0.035(6) -0.019(6)
C66 0.074(8) 0.108(11) 0.071(8) -0.028(7) 0.035(7) -0.014(7)
C67 0.082(9) 0.076(8) 0.084(9) -0.033(7) 0.023(7) 0.001(7)
C68 0.059(7) 0.066(7) 0.080(8) -0.024(6) 0.023(6) -0.003(5)
C69 0.056(7) 0.074(8) 0.092(9) -0.024(7) 0.016(6) 0.010(6)
C70 0.070(8) 0.074(8) 0.089(9) -0.014(7) 0.024(7) -0.002(6)
C71 0.054(6) 0.049(6) 0.094(8) -0.009(5) 0.012(6) 0.003(5)
C72 0.039(5) 0.059(6) 0.062(6) 0.009(5) 0.016(4) 0.005(4)
C73 0.055(6) 0.051(5) 0.067(6) 0.002(5) 0.026(5) -0.003(4)
C74 0.051(6) 0.045(5) 0.060(6) 0.009(4) 0.015(5) 0.003(4)
C75 0.053(6) 0.070(7) 0.063(6) -0.006(5) 0.022(5) -0.002(5)
C76 0.038(5) 0.066(6) 0.067(6) 0.006(5) 0.032(5) -0.003(4)
C77 0.047(6) 0.054(6) 0.076(7) -0.003(5) 0.021(5) 0.001(4)
C78 0.050(6) 0.080(7) 0.060(6) 0.002(5) 0.014(5) -0.005(5)
C79 0.097(12) 0.143(15) 0.094(11) 0.033(10) 0.004(9) -0.028(11)
C80 0.051(6) 0.067(6) 0.079(7) -0.025(5) 0.026(5) -0.007(5)
C81 0.065(8) 0.087(8) 0.109(10) -0.035(7) 0.037(7) -0.029(6)
C82 0.08(2) 0.096(14) 0.10(2) -0.052(16) 0.04(2) -0.028(12)
C82A 0.10(3) 0.14(3) 0.06(2) -0.06(2) 0.03(2) -0.03(2)
C83 0.085(18) 0.073(15) 0.15(3) -0.032(15) 0.070(17) -0.032(12)
C83A 0.08(2) 0.07(2) 0.13(3) -0.04(2) 0.01(2) 0.027(16)
C84 0.049(6) 0.081(7) 0.058(6) -0.003(5) 0.013(5) -0.007(5)
C85 0.063(8) 0.122(11) 0.071(8) 0.013(7) 0.036(6) -0.004(7)
C86 0.077(8) 0.088(8) 0.065(7) 0.011(6) 0.033(6) -0.005(7)
C87 0.103(11) 0.080(9) 0.069(8) -0.006(6) 0.017(7) -0.009(8)
C88 0.055(7) 0.086(8) 0.097(9) 0.007(6) 0.028(6) 0.015(5)
C89 0.087(12) 0.148(17) 0.26(2) -0.066(16) 0.053(14) -0.039(10)
C90 0.096(13) 0.17(2) 0.22(2) -0.092(17) -0.040(14) 0.022(13)
C91 0.32(5) 0.41(6) 0.24(2) 0.07(3) 0.17(3) 0.11(4)
C92 0.065(9) 0.146(14) 0.095(10) 0.037(10) 0.038(8) 0.021(8)
C93 0.073(8) 0.065(7) 0.092(8) -0.002(6) 0.050(7) -0.002(6)
C94 0.070(9) 0.156(15) 0.116(12) 0.060(11) 0.041(9) 0.009(9)
C95 0.111(12) 0.094(10) 0.096(10) 0.018(8) 0.044(9) -0.002(9)
C96 0.043(7) 0.108(10) 0.153(14) 0.061(10) 0.040(8) 0.002(6)
C97 0.049(7) 0.080(8) 0.122(11) 0.017(7) 0.040(7) 0.006(6)
C98 0.077(9) 0.091(10) 0.124(12) 0.041(9) 0.047(9) 0.021(7)
C99 0.115(12) 0.093(10) 0.100(11) 0.008(8) 0.052(9) 0.027(9)
C100 0.061(7) 0.088(8) 0.106(9) 0.012(6) 0.055(7) -0.005(6)
C101 0.151(13) 0.078(9) 0.128(12) 0.015(7) 0.094(10) 0.017(8)
C102 0.22(2) 0.087(12) 0.162(17) -0.029(11) 0.096(14) -0.007(10)
C103 0.15(2) 0.18(3) 0.14(2) -0.048(19) 0.073(16) -0.015(18)
C104 0.042(5) 0.048(5) 0.045(5) -0.004(4) 0.018(4) -0.012(4)

loop_
_atom_type_symbol
_atom_type_description
_atom_type_scat_dispersion_real
_atom_type_scat_dispersion_imag
_atom_type_scat_source
C C 0.0035 0.0016 'International Tables Vol C Tables 4.2.6.8 and 6.1.1.4'
H H 0.0000 0.0000 'International Tables Vol C Tables 4.2.6.8 and 6.1.1.4'
Cl Cl 0.1488 0.1603 'International Tables Vol C Tables 4.2.6.8 and 6.1.1.4'
N N 0.0065 0.0032 'International Tables Vol C Tables 4.2.6.8 and 6.1.1.4'
O O 0.0116 0.0061 'International Tables Vol C Tables 4.2.6.8 and 6.1.1.4'
Yb Yb -0.2103 5.8004 'International Tables Vol C Tables 4.2.6.8 and 6.1.1.4'

loop_
_geom_angle_atom_site_label_1
_geom_angle_atom_site_label_2
_geom_angle_atom_site_label_3
_geom_angle
_geom_angle_site_symmetry_1
_geom_angle_site_symmetry_3
_geom_angle_publ_flag
O1 Yb1 O2 139.8(2) . . ?
O1 Yb1 N1 67.8(2) . . ?
O1 Yb1 N2 79.1(2) . . ?
O1 Yb1 N3 78.7(2) . . ?
O1 Yb1 N4 138.4(2) . . ?
O1 Yb1 C9 120.5(2) . . ?
O1 Yb1 C18 110.4(2) . . ?
O1 Yb1 C27 94.7(2) . . ?
O1 Yb1 C104 20.7(2) . . ?
O2 Yb1 N1 80.5(2) . . ?
O2 Yb1 N2 68.0(2) . . ?
O2 Yb1 N3 139.0(2) . . ?
O2 Yb1 N4 79.1(2) . . ?
O2 Yb1 C9 20.8(2) . . ?
O2 Yb1 C18 95.6(2) . . ?
O2 Yb1 C27 110.2(2) . . ?
O2 Yb1 C104 121.6(2) . . ?
O3 Yb1 O1 115.0(2) . . ?
O3 Yb1 O2 80.0(2) . . ?
O3 Yb1 N1 78.1(2) . . ?
O3 Yb1 N2 139.4(2) . . ?
O3 Yb1 N3 67.4(2) . . ?
O3 Yb1 N4 79.1(2) . . ?
O3 Yb1 C9 96.5(2) . . ?
O3 Yb1 C18 21.1(2) . . ?
O3 Yb1 C27 119.7(2) . . ?
O3 Yb1 C104 107.3(2) . . ?
O4 Yb1 O1 80.2(2) . . ?
O4 Yb1 O2 113.4(2) . . ?
O4 Yb1 O3 139.5(2) . . ?
O4 Yb1 N1 140.0(2) . . ?
O4 Yb1 N2 78.3(2) . . ?
O4 Yb1 N3 80.4(2) . . ?
O4 Yb1 N4 67.2(2) . . ?
O4 Yb1 C9 107.6(2) . . ?
O4 Yb1 C18 119.5(2) . . ?
O4 Yb1 C27 20.4(2) . . ?
O4 Yb1 C104 97.7(2) . . ?
N1 Yb1 N2 72.7(2) . . ?
N1 Yb1 N3 114.4(2) . . ?
N1 Yb1 N4 151.6(3) . . ?
N1 Yb1 C9 71.8(2) . . ?
N1 Yb1 C18 94.5(2) . . ?
N1 Yb1 C27 160.0(2) . . ?
N1 Yb1 C104 47.4(2) . . ?
N2 Yb1 N4 116.6(2) . . ?
N2 Yb1 C9 47.8(2) . . ?
N2 Yb1 C18 160.4(2) . . ?
N2 Yb1 C27 95.1(2) . . ?
N2 Yb1 C104 72.0(2) . . ?
N3 Yb1 N2 151.4(2) . . ?
N3 Yb1 N4 71.2(2) . . ?
N3 Yb1 C9 159.8(2) . . ?
N3 Yb1 C18 47.5(2) . . ?
N3 Yb1 C27 69.2(2) . . ?
N3 Yb1 C104 92.3(2) . . ?
N4 Yb1 C9 94.4(2) . . ?
N4 Yb1 C18 68.3(2) . . ?
N4 Yb1 C27 48.2(2) . . ?
N4 Yb1 C104 158.9(2) . . ?
C9 Yb1 C18 114.6(2) . . ?
C9 Yb1 C104 104.6(2) . . ?
C18 Yb1 C104 110.6(2) . . ?
C27 Yb1 C9 112.1(2) . . ?
C27 Yb1 C18 101.0(2) . . ?
C27 Yb1 C104 114.3(2) . . ?
O5 Yb2 O7 113.8(2) . . ?
O5 Yb2 O8 81.4(3) . . ?
O5 Yb2 N5 67.5(2) . . ?
O5 Yb2 N6 78.2(2) . . ?
O5 Yb2 N7 76.9(2) . . ?
O5 Yb2 N8 138.9(3) . . ?
O5 Yb2 C37 20.8(2) . . ?
O5 Yb2 C45 120.1(2) . . ?
O5 Yb2 C54 106.5(3) . . ?
O5 Yb2 C64 96.2(3) . . ?
O6 Yb2 O5 139.3(2) . . ?
O6 Yb2 O7 82.1(2) . . ?
O6 Yb2 O8 112.2(3) . . ?
O6 Yb2 N5 81.7(2) . . ?
O6 Yb2 N6 67.7(2) . . ?
O6 Yb2 N7 141.2(2) . . ?
O6 Yb2 N8 79.5(3) . . ?
O6 Yb2 C37 121.2(2) . . ?
O6 Yb2 C45 20.4(2) . . ?
O6 Yb2 C54 98.8(3) . . ?
O6 Yb2 C64 110.1(3) . . ?
O7 Yb2 O8 138.4(2) . . ?
O7 Yb2 N5 76.5(2) . . ?
O7 Yb2 N6 139.7(2) . . ?
O7 Yb2 N7 66.5(3) . . ?
O7 Yb2 N8 77.8(3) . . ?
O7 Yb2 C37 106.1(2) . . ?
O7 Yb2 C45 97.9(2) . . ?
O7 Yb2 C54 19.8(3) . . ?
O7 Yb2 C64 116.5(3) . . ?
O8 Yb2 N5 142.0(2) . . ?
O8 Yb2 N6 79.6(2) . . ?
O8 Yb2 N7 81.1(3) . . ?
O8 Yb2 N8 67.6(3) . . ?
O8 Yb2 C37 99.1(3) . . ?
O8 Yb2 C45 107.3(2) . . ?
O8 Yb2 C54 120.9(3) . . ?
O8 Yb2 C64 22.5(3) . . ?
N5 Yb2 N6 73.4(2) . . ?
N5 Yb2 N7 110.7(2) . . ?
N5 Yb2 C37 47.0(2) . . ?
N5 Yb2 C45 73.1(2) . . ?
N5 Yb2 C54 89.5(2) . . ?
N5 Yb2 C64 162.9(3) . . ?
N6 Yb2 N7 150.4(3) . . ?
N6 Yb2 C37 71.0(2) . . ?
N6 Yb2 C45 47.9(2) . . ?
N6 Yb2 C54 159.2(3) . . ?
N6 Yb2 C64 99.1(3) . . ?
N7 Yb2 C37 90.3(2) . . ?
N7 Yb2 C45 161.5(2) . . ?
N7 Yb2 C54 47.1(3) . . ?
N7 Yb2 C64 68.2(3) . . ?
N8 Yb2 N5 149.9(3) . . ?
N8 Yb2 N6 119.5(3) . . ?
N8 Yb2 N7 72.3(3) . . ?
N8 Yb2 C37 159.2(3) . . ?
N8 Yb2 C45 95.3(2) . . ?
N8 Yb2 C54 70.6(3) . . ?
N8 Yb2 C64 47.1(3) . . ?
C45 Yb2 C37 104.2(2) . . ?
C45 Yb2 C54 116.4(3) . . ?
C54 Yb2 C37 106.1(2) . . ?
C64 Yb2 C37 116.2(3) . . ?
C64 Yb2 C45 113.7(2) . . ?
C64 Yb2 C54 100.4(3) . . ?
C104 O1 Yb1 122.3(5) . . ?
C9 O2 Yb1 120.7(6) . . ?
C18 O3 Yb1 121.0(5) . . ?
C27 O4 Yb1 122.8(5) . . ?
C37 O5 Yb2 123.1(6) . . ?
C45 O6 Yb2 123.3(5) . . ?
C54 O7 Yb2 123.8(7) . . ?
C64 O8 Yb2 117.5(6) . . ?
C1 N1 Yb1 113.9(6) . . ?
C2 N1 Yb1 127.0(6) . . ?
C2 N1 C1 118.8(8) . . ?
C10 N2 Yb1 113.4(6) . . ?
C11 N2 Yb1 128.0(7) . . ?
C11 N2 C10 118.3(8) . . ?
C19 N3 Yb1 113.4(5) . . ?
C20 N3 Yb1 127.8(6) . . ?
C20 N3 C19 117.7(8) . . ?
C28 N4 Yb1 111.9(5) . . ?
C29 N4 Yb1 127.6(7) . . ?
C29 N4 C28 118.8(8) . . ?
C36 N5 Yb2 114.3(6) . . ?
C44 N5 Yb2 126.4(6) . . ?
C44 N5 C36 119.1(8) . . ?
C46 N6 Yb2 112.8(5) . . ?
C47 N6 Yb2 127.8(7) . . ?
C47 N6 C46 119.1(9) . . ?
C55 N7 Yb2 113.3(6) . . ?
C56 N7 Yb2 127.5(7) . . ?
C56 N7 C55 119.0(9) . . ?
C63 N8 Yb2 111.4(7) . . ?
C63 N8 C71 118.5(9) . . ?
C71 N8 Yb2 127.7(7) . . ?
C76 N9 C72 112.1(7) . . ?
C80 N9 C72 105.5(7) . . ?
C80 N9 C76 110.5(8) . . ?
C84 N9 C72 110.9(8) . . ?
C84 N9 C76 104.7(7) . . ?
C84 N9 C80 113.2(8) . . ?
C88 N10 C92 110.2(10) . . ?
C88 N10 C100 105.3(8) . . ?
C96 N10 C88 111.6(10) . . ?
C96 N10 C92 104.7(8) . . ?
C96 N10 C100 113.1(10) . . ?
C100 N10 C92 112.1(10) . . ?
N1 C1 C5 122.4(8) . . ?
N1 C1 C104 117.1(8) . . ?
C104 C1 C5 120.5(8) . . ?
N1 C2 C3 123.3(10) . . ?
C4 C3 C2 118.4(9) . . ?
C3 C4 C5 120.4(10) . . ?
C4 C5 C1 116.7(9) . . ?
C4 C5 C6 126.7(9) . . ?
C6 C5 C1 116.6(9) . . ?
C5 C6 Cl1 118.2(8) . . ?
C7 C6 Cl1 119.1(8) . . ?
C7 C6 C5 122.7(9) . . ?
C6 C7 C8 120.3(9) . . ?
C104 C8 C7 121.9(9) . . ?
O2 C9 Yb1 38.5(4) . . ?
O2 C9 C10 120.4(8) . . ?
O2 C9 C17 122.8(9) . . ?
C10 C9 Yb1 82.9(5) . . ?
C17 C9 Yb1 159.7(8) . . ?
C17 C9 C10 116.7(9) . . ?
N2 C10 C9 115.6(8) . . ?
N2 C10 C14 121.6(9) . . ?
C14 C10 C9 122.7(8) . . ?
N2 C11 C12 123.8(10) . . ?
C13 C12 C11 119.5(10) . . ?
C12 C13 C14 119.4(10) . . ?
C13 C14 C10 117.4(9) . . ?
C13 C14 C15 125.8(10) . . ?
C15 C14 C10 116.8(10) . . ?
C14 C15 Cl2 119.6(10) . . ?
C16 C15 Cl2 120.3(9) . . ?
C16 C15 C14 120.1(10) . . ?
C17 C16 C15 122.1(10) . . ?
C16 C17 C9 121.5(11) . . ?
O3 C18 Yb1 37.9(4) . . ?
O3 C18 C19 118.9(8) . . ?
O3 C18 C26 122.4(9) . . ?
C19 C18 Yb1 82.5(6) . . ?
C26 C18 Yb1 156.5(7) . . ?
C26 C18 C19 118.7(9) . . ?
N3 C19 C18 115.4(8) . . ?
N3 C19 C23 122.3(8) . . ?
C23 C19 C18 122.1(9) . . ?
N3 C20 C21 123.7(9) . . ?
C20 C21 C22 119.3(9) . . ?
C21 C22 C23 119.1(9) . . ?
C19 C23 C24 116.8(9) . . ?
C22 C23 C19 117.7(9) . . ?
C22 C23 C24 125.5(9) . . ?
C23 C24 Cl3 119.6(8) . . ?
C25 C24 Cl3 120.0(8) . . ?
C25 C24 C23 120.4(9) . . ?
C24 C25 C26 122.9(9) . . ?
C25 C26 C18 119.0(10) . . ?
O4 C27 Yb1 36.8(4) . . ?
O4 C27 C28 117.7(8) . . ?
O4 C27 C35 125.4(9) . . ?
C28 C27 Yb1 82.4(5) . . ?
C35 C27 Yb1 156.8(7) . . ?
C35 C27 C28 116.8(8) . . ?
N4 C28 C27 115.6(7) . . ?
N4 C28 C32 121.8(9) . . ?
C32 C28 C27 122.6(8) . . ?
N4 C29 C30 121.8(10) . . ?
C31 C30 C29 120.0(10) . . ?
C30 C31 C32 118.5(9) . . ?
C28 C32 C33 116.3(9) . . ?
C31 C32 C28 119.1(10) . . ?
C31 C32 C33 124.5(10) . . ?
C32 C33 Cl4 119.3(9) . . ?
C34 C33 Cl4 119.3(9) . . ?
C34 C33 C32 121.4(9) . . ?
C33 C34 C35 121.0(10) . . ?
C27 C35 C34 121.9(10) . . ?
N5 C36 C37 115.6(8) . . ?
N5 C36 C41 122.0(9) . . ?
C41 C36 C37 122.4(9) . . ?
O5 C37 Yb2 36.1(4) . . ?
O5 C37 C36 118.5(8) . . ?
O5 C37 C38 122.9(10) . . ?
C36 C37 Yb2 82.9(5) . . ?
C38 C37 Yb2 157.7(8) . . ?
C38 C37 C36 118.6(9) . . ?
C37 C38 C39 119.9(11) . . ?
C40 C39 C38 122.3(10) . . ?
C39 C40 Cl5 121.0(9) . . ?
C39 C40 C41 120.5(10) . . ?
C41 C40 Cl5 118.5(10) . . ?
C36 C41 C40 116.2(10) . . ?
C42 C41 C36 117.9(9) . . ?
C42 C41 C40 125.9(10) . . ?
C43 C42 C41 119.1(9) . . ?
C42 C43 C44 120.0(10) . . ?
N5 C44 C43 121.9(10) . . ?
O6 C45 Yb2 36.3(4) . . ?
O6 C45 C46 118.4(8) . . ?
O6 C45 C53 124.4(8) . . ?
C46 C45 Yb2 82.8(5) . . ?
C53 C45 Yb2 158.9(7) . . ?
C53 C45 C46 117.2(8) . . ?
N6 C46 C45 115.9(8) . . ?
N6 C46 C50 122.0(8) . . ?
C50 C46 C45 122.1(8) . . ?
N6 C47 C48 123.5(10) . . ?
C49 C48 C47 118.6(10) . . ?
C48 C49 C50 119.8(10) . . ?
C46 C50 C51 117.3(9) . . ?
C49 C50 C46 116.6(9) . . ?
C49 C50 C51 126.1(9) . . ?
C50 C51 Cl6 118.4(8) . . ?
C52 C51 Cl6 119.9(8) . . ?
C52 C51 C50 121.7(9) . . ?
C51 C52 C53 122.0(10) . . ?
C45 C53 C52 119.5(9) . . ?
O7 C54 Yb2 36.4(5) . . ?
O7 C54 C55 120.0(9) . . ?
O7 C54 C62 123.4(11) . . ?
C55 C54 Yb2 84.2(6) . . ?
C55 C54 C62 116.6(10) . . ?
C62 C54 Yb2 158.0(8) . . ?
N7 C55 C54 115.2(9) . . ?
N7 C55 C59 121.8(10) . . ?
C54 C55 C59 123.0(10) . . ?
N7 C56 C57 122.6(10) . . ?
C58 C57 C56 119.1(11) . . ?
C57 C58 C59 120.3(11) . . ?
C58 C59 C55 117.1(10) . . ?
C58 C59 C60 126.3(10) . . ?
C60 C59 C55 116.5(10) . . ?
C59 C60 Cl7 118.6(9) . . ?
C61 C60 Cl7 119.9(8) . . ?
C61 C60 C59 121.5(10) . . ?
C60 C61 C62 122.0(11) . . ?
C61 C62 C54 120.3(12) . . ?
N8 C63 C64 118.2(10) . . ?
N8 C63 C68 121.3(10) . . ?
C64 C63 C68 120.5(11) . . ?
O8 C64 Yb2 40.1(4) . . ?
O8 C64 C63 118.7(9) . . ?
O8 C64 C65 120.0(11) . . ?
C63 C64 Yb2 81.0(6) . . ?
C65 C64 Yb2 153.7(9) . . ?
C65 C64 C63 121.3(11) . . ?
C64 C65 C66 118.8(13) . . ?
C67 C66 C65 120.0(11) . . ?
C66 C67 Cl8 117.3(10) . . ?
C66 C67 C68 123.5(11) . . ?
C68 C67 Cl8 119.2(11) . . ?
C67 C68 C63 115.8(12) . . ?
C67 C68 C69 127.8(11) . . ?
C69 C68 C63 116.4(11) . . ?
C70 C69 C68 121.8(11) . . ?
C69 C70 C71 118.4(13) . . ?
N8 C71 C70 123.4(12) . . ?
N9 C72 C73 116.7(8) . . ?
C74 C73 C72 109.0(8) . . ?
C75 C74 C73 111.9(8) . . ?
C77 C76 N9 117.2(8) . . ?
C76 C77 C78 108.6(8) . . ?
C79 C78 C77 115.6(11) . . ?
N9 C80 C81 114.5(9) . . ?
C80 C81 C82 103.9(15) . . ?
C82A C81 C80 115.0(19) . . ?
C83 C82 C81 117(3) . . ?
C83A C82A C81 101(3) . . ?
C85 C84 N9 116.0(9) . . ?
C84 C85 C86 112.0(10) . . ?
C87 C86 C85 115.1(11) . . ?
N10 C88 C89 114.3(12) . . ?
C90 C89 C88 110.9(15) . . ?
C91 C90 C89 105(2) . . ?
C93 C92 N10 117.9(10) . . ?
C92 C93 C94 109.9(10) . . ?
C95 C94 C93 115.3(12) . . ?
N10 C96 C97 114.2(9) . . ?
C98 C97 C96 108.7(9) . . ?
C99 C98 C97 114.8(12) . . ?
N10 C100 C101 113.6(10) . . ?
C102 C101 C100 108.9(13) . . ?
C1A C102 C101 134(2) . . ?
C103 C102 C101 108(2) . . ?
O1 C104 Yb1 37.1(4) . . ?
O1 C104 C1 117.9(7) . . ?
O1 C104 C8 124.0(8) . . ?
C1 C104 Yb1 81.1(5) . . ?
C8 C104 Yb1 160.3(7) . . ?
C8 C104 C1 118.1(8) . . ?

loop_
_geom_bond_atom_site_label_1
_geom_bond_atom_site_label_2
_geom_bond_distance
_geom_bond_site_symmetry_2
_geom_bond_publ_flag
Yb1 O1 2.275(5) . ?
Yb1 O2 2.287(6) . ?
Yb1 O3 2.271(6) . ?
Yb1 O4 2.239(6) . ?
Yb1 N1 2.501(8) . ?
Yb1 N2 2.512(7) . ?
Yb1 N3 2.502(7) . ?
Yb1 N4 2.522(7) . ?
Yb1 C9 3.157(9) . ?
Yb1 C18 3.171(9) . ?
Yb1 C27 3.144(9) . ?
Yb1 C104 3.192(8) . ?
Yb2 O5 2.240(7) . ?
Yb2 O6 2.233(7) . ?
Yb2 O7 2.253(6) . ?
Yb2 O8 2.278(7) . ?
Yb2 N5 2.510(7) . ?
Yb2 N6 2.523(8) . ?
Yb2 N7 2.541(8) . ?
Yb2 N8 2.498(8) . ?
Yb2 C37 3.183(9) . ?
Yb2 C45 3.152(9) . ?
Yb2 C54 3.158(10) . ?
Yb2 C64 3.141(10) . ?
Cl1 C6 1.766(9) . ?
Cl2 C15 1.732(11) . ?
Cl3 C24 1.740(10) . ?
Cl4 C33 1.754(10) . ?
Cl5 C40 1.752(11) . ?
Cl6 C51 1.758(10) . ?
Cl7 C60 1.766(11) . ?
Cl8 C67 1.765(12) . ?
O1 C104 1.332(10) . ?
O2 C9 1.302(11) . ?
O3 C18 1.333(11) . ?
O4 C27 1.305(10) . ?
O5 C37 1.348(11) . ?
O6 C45 1.315(10) . ?
O7 C54 1.289(11) . ?
O8 C64 1.354(12) . ?
N1 C1 1.351(11) . ?
N1 C2 1.311(11) . ?
N2 C10 1.366(11) . ?
N2 C11 1.319(12) . ?
N3 C19 1.378(11) . ?
N3 C20 1.324(11) . ?
N4 C28 1.364(11) . ?
N4 C29 1.336(12) . ?
N5 C36 1.372(11) . ?
N5 C44 1.330(12) . ?
N6 C46 1.360(11) . ?
N6 C47 1.292(12) . ?
N7 C55 1.364(12) . ?
N7 C56 1.295(12) . ?
N8 C63 1.330(14) . ?
N8 C71 1.347(14) . ?
N9 C72 1.529(12) . ?
N9 C76 1.518(11) . ?
N9 C80 1.514(12) . ?
N9 C84 1.513(13) . ?
N10 C88 1.519(15) . ?
N10 C92 1.531(15) . ?
N10 C96 1.513(14) . ?
N10 C100 1.521(15) . ?
C1 C5 1.439(12) . ?
C1 C104 1.432(12) . ?
C1A C102 1.45(5) . ?
C2 C3 1.405(14) . ?
C3 C4 1.383(16) . ?
C4 C5 1.384(14) . ?
C5 C6 1.415(14) . ?
C6 C7 1.350(14) . ?
C7 C8 1.387(12) . ?
C8 C104 1.384(12) . ?
C9 C10 1.437(13) . ?
C9 C17 1.408(12) . ?
C10 C14 1.430(13) . ?
C11 C12 1.386(14) . ?
C12 C13 1.367(15) . ?
C13 C14 1.407(15) . ?
C14 C15 1.425(14) . ?
C15 C16 1.399(17) . ?
C16 C17 1.371(16) . ?
C18 C19 1.420(13) . ?
C18 C26 1.404(13) . ?
C19 C23 1.418(12) . ?
C20 C21 1.387(12) . ?
C21 C22 1.394(14) . ?
C22 C23 1.397(13) . ?
C23 C24 1.426(13) . ?
C24 C25 1.370(15) . ?
C25 C26 1.392(15) . ?
C27 C28 1.448(13) . ?
C27 C35 1.374(12) . ?
C28 C32 1.416(12) . ?
C29 C30 1.418(14) . ?
C30 C31 1.381(16) . ?
C31 C32 1.390(15) . ?
C32 C33 1.429(15) . ?
C33 C34 1.362(16) . ?
C34 C35 1.403(14) . ?
C36 C37 1.411(13) . ?
C36 C41 1.408(13) . ?
C37 C38 1.386(13) . ?
C38 C39 1.396(16) . ?
C39 C40 1.345(17) . ?
C40 C41 1.451(14) . ?
C41 C42 1.406(15) . ?
C42 C43 1.383(15) . ?
C43 C44 1.401(13) . ?
C45 C46 1.439(12) . ?
C45 C53 1.404(13) . ?
C46 C50 1.415(12) . ?
C47 C48 1.393(15) . ?
C48 C49 1.374(16) . ?
C49 C50 1.407(14) . ?
C50 C51 1.418(14) . ?
C51 C52 1.324(15) . ?
C52 C53 1.436(14) . ?
C54 C55 1.412(14) . ?
C54 C62 1.429(14) . ?
C55 C59 1.428(13) . ?
C56 C57 1.445(14) . ?
C57 C58 1.330(16) . ?
C58 C59 1.412(15) . ?
C59 C60 1.419(15) . ?
C60 C61 1.351(16) . ?
C61 C62 1.393(15) . ?
C63 C64 1.384(15) . ?
C63 C68 1.480(14) . ?
C64 C65 1.384(15) . ?
C65 C66 1.428(17) . ?
C66 C67 1.378(19) . ?
C67 C68 1.380(17) . ?
C68 C69 1.391(17) . ?
C69 C70 1.336(17) . ?
C70 C71 1.414(15) . ?
C72 C73 1.553(14) . ?
C73 C74 1.533(13) . ?
C74 C75 1.520(13) . ?
C76 C77 1.517(14) . ?
C77 C78 1.538(14) . ?
C78 C79 1.463(18) . ?
C80 C81 1.530(14) . ?
C81 C82 1.537(18) . ?
C81 C82A 1.512(18) . ?
C82 C83 1.48(5) . ?
C82A C83A 1.46(5) . ?
C84 C85 1.490(15) . ?
C85 C86 1.546(17) . ?
C86 C87 1.518(17) . ?
C88 C89 1.52(2) . ?
C89 C90 1.50(3) . ?
C90 C91 1.391(18) . ?
C92 C93 1.495(16) . ?
C93 C94 1.525(18) . ?
C94 C95 1.495(17) . ?
C96 C97 1.558(17) . ?
C97 C98 1.547(17) . ?
C98 C99 1.479(18) . ?
C100 C101 1.548(18) . ?
C101 C102 1.47(2) . ?
C102 C103 1.429(18) . ?

loop_
_geom_torsion_atom_site_label_1
_geom_torsion_atom_site_label_2
_geom_torsion_atom_site_label_3
_geom_torsion_atom_site_label_4
_geom_torsion
_geom_torsion_site_symmetry_1
_geom_torsion_site_symmetry_2
_geom_torsion_site_symmetry_3
_geom_torsion_site_symmetry_4
_geom_torsion_publ_flag
Yb1 O1 C104 C1 -7.2(10) . . . . ?
Yb1 O1 C104 C8 172.4(7) . . . . ?
Yb1 O2 C9 C10 -14.4(11) . . . . ?
Yb1 O2 C9 C17 169.2(7) . . . . ?
Yb1 O3 C18 C19 -17.7(11) . . . . ?
Yb1 O3 C18 C26 162.3(7) . . . . ?
Yb1 O4 C27 C28 -18.0(10) . . . . ?
Yb1 O4 C27 C35 158.9(7) . . . . ?
Yb1 N1 C1 C5 -173.9(6) . . . . ?
Yb1 N1 C1 C104 7.5(10) . . . . ?
Yb1 N1 C2 C3 172.5(8) . . . . ?
Yb1 N2 C10 C9 5.5(9) . . . . ?
Yb1 N2 C10 C14 -172.6(7) . . . . ?
Yb1 N2 C11 C12 173.1(7) . . . . ?
Yb1 N3 C19 C18 12.9(9) . . . . ?
Yb1 N3 C19 C23 -163.8(6) . . . . ?
Yb1 N3 C20 C21 164.4(7) . . . . ?
Yb1 N4 C28 C27 15.8(9) . . . . ?
Yb1 N4 C28 C32 -163.6(6) . . . . ?
Yb1 N4 C29 C30 162.4(7) . . . . ?
Yb1 C9 C10 N2 -4.1(7) . . . . ?
Yb1 C9 C10 C14 174.0(8) . . . . ?
Yb1 C9 C17 C16 -161.9(14) . . . . ?
Yb1 C18 C19 N3 -9.4(7) . . . . ?
Yb1 C18 C19 C23 167.3(8) . . . . ?
Yb1 C18 C26 C25 -149.9(13) . . . . ?
Yb1 C27 C28 N4 -11.8(7) . . . . ?
Yb1 C27 C28 C32 167.6(8) . . . . ?
Yb1 C27 C35 C34 -144.9(14) . . . . ?
Yb2 O5 C37 C36 -10.3(11) . . . . ?
Yb2 O5 C37 C38 169.5(7) . . . . ?
Yb2 O6 C45 C46 -12.3(10) . . . . ?
Yb2 O6 C45 C53 168.0(7) . . . . ?
Yb2 O7 C54 C55 -11.0(12) . . . . ?
Yb2 O7 C54 C62 167.9(7) . . . . ?
Yb2 O8 C64 C63 -21.8(12) . . . . ?
Yb2 O8 C64 C65 157.3(8) . . . . ?
Yb2 N5 C36 C37 6.0(9) . . . . ?
Yb2 N5 C36 C41 -173.0(7) . . . . ?
Yb2 N5 C44 C43 172.3(7) . . . . ?
Yb2 N6 C46 C45 9.4(9) . . . . ?
Yb2 N6 C46 C50 -169.1(7) . . . . ?
Yb2 N6 C47 C48 168.9(8) . . . . ?
Yb2 N7 C55 C54 5.0(9) . . . . ?
Yb2 N7 C55 C59 -174.0(6) . . . . ?
Yb2 N7 C56 C57 173.2(7) . . . . ?
Yb2 N8 C63 C64 17.9(11) . . . . ?
Yb2 N8 C63 C68 -161.2(8) . . . . ?
Yb2 N8 C71 C70 162.0(9) . . . . ?
Yb2 C37 C38 C39 -165.2(13) . . . . ?
Yb2 C45 C46 N6 -7.0(7) . . . . ?
Yb2 C45 C46 C50 171.5(8) . . . . ?
Yb2 C45 C53 C52 -159.5(12) . . . . ?
Yb2 C54 C55 N7 -3.7(7) . . . . ?
Yb2 C54 C55 C59 175.3(8) . . . . ?
Yb2 C54 C62 C61 -162.3(14) . . . . ?
Yb2 C64 C65 C66 -143.7(15) . . . . ?
Cl1 C6 C7 C8 179.3(7) . . . . ?
Cl2 C15 C16 C17 179.9(8) . . . . ?
Cl3 C24 C25 C26 179.7(8) . . . . ?
Cl4 C33 C34 C35 179.0(8) . . . . ?
Cl5 C40 C41 C36 -178.9(7) . . . . ?
Cl5 C40 C41 C42 1.4(15) . . . . ?
Cl6 C51 C52 C53 175.7(8) . . . . ?
Cl7 C60 C61 C62 -179.2(8) . . . . ?
Cl8 C67 C68 C63 -174.3(8) . . . . ?
Cl8 C67 C68 C69 4.5(19) . . . . ?
O2 C9 C10 N2 4.9(12) . . . . ?
O2 C9 C10 C14 -177.0(8) . . . . ?
O2 C9 C17 C16 178.4(9) . . . . ?
O3 C18 C19 N3 1.5(12) . . . . ?
O3 C18 C19 C23 178.2(8) . . . . ?
O3 C18 C26 C25 -177.8(9) . . . . ?
O4 C27 C28 N4 -1.0(12) . . . . ?
O4 C27 C28 C32 178.4(8) . . . . ?
O4 C27 C35 C34 -178.2(9) . . . . ?
O5 C37 C38 C39 178.3(9) . . . . ?
O6 C45 C46 N6 0.3(12) . . . . ?
O6 C45 C46 C50 178.8(8) . . . . ?
O6 C45 C53 C52 -179.5(8) . . . . ?
O7 C54 C55 N7 2.8(13) . . . . ?
O7 C54 C55 C59 -178.2(8) . . . . ?
O7 C54 C62 C61 178.4(9) . . . . ?
O8 C64 C65 C66 -177.9(10) . . . . ?
N1 C1 C5 C4 0.2(13) . . . . ?
N1 C1 C5 C6 179.4(8) . . . . ?
N1 C1 C104 Yb1 -5.4(7) . . . . ?
N1 C1 C104 O1 -1.0(12) . . . . ?
N1 C1 C104 C8 179.3(8) . . . . ?
N1 C2 C3 C4 1.1(16) . . . . ?
N2 C10 C14 C13 -2.8(13) . . . . ?
N2 C10 C14 C15 177.3(8) . . . . ?
N2 C11 C12 C13 0.2(16) . . . . ?
N3 C19 C23 C22 -4.5(13) . . . . ?
N3 C19 C23 C24 177.9(8) . . . . ?
N3 C20 C21 C22 -0.4(14) . . . . ?
N4 C28 C32 C31 -1.7(13) . . . . ?
N4 C28 C32 C33 177.1(8) . . . . ?
N4 C29 C30 C31 -0.7(15) . . . . ?
N5 C36 C37 Yb2 -4.4(7) . . . . ?
N5 C36 C37 O5 1.7(12) . . . . ?
N5 C36 C37 C38 -178.1(8) . . . . ?
N5 C36 C41 C40 179.3(8) . . . . ?
N5 C36 C41 C42 -1.0(14) . . . . ?
N6 C46 C50 C49 -1.5(13) . . . . ?
N6 C46 C50 C51 177.2(8) . . . . ?
N6 C47 C48 C49 0.0(17) . . . . ?
N7 C55 C59 C58 -0.2(13) . . . . ?
N7 C55 C59 C60 178.0(8) . . . . ?
N7 C56 C57 C58 0.4(15) . . . . ?
N8 C63 C64 Yb2 -13.3(8) . . . . ?
N8 C63 C64 O8 0.7(15) . . . . ?
N8 C63 C64 C65 -178.4(10) . . . . ?
N8 C63 C68 C67 175.7(11) . . . . ?
N8 C63 C68 C69 -3.2(16) . . . . ?
N9 C72 C73 C74 166.3(8) . . . . ?
N9 C76 C77 C78 -177.0(9) . . . . ?
N9 C80 C81 C82 167.9(18) . . . . ?
N9 C80 C81 C82A -165(2) . . . . ?
N9 C84 C85 C86 -174.8(10) . . . . ?
N10 C88 C89 C90 171.9(17) . . . . ?
N10 C92 C93 C94 -175.9(14) . . . . ?
N10 C96 C97 C98 -175.8(13) . . . . ?
N10 C100 C101 C102 178.3(14) . . . . ?
C1 N1 C2 C3 -1.2(15) . . . . ?
C1 C5 C6 Cl1 -177.3(7) . . . . ?
C1 C5 C6 C7 1.6(14) . . . . ?
C2 N1 C1 C5 0.6(13) . . . . ?
C2 N1 C1 C104 -178.0(8) . . . . ?
C2 C3 C4 C5 -0.3(16) . . . . ?
C3 C4 C5 C1 -0.3(14) . . . . ?
C3 C4 C5 C6 -179.4(10) . . . . ?
C4 C5 C6 Cl1 1.8(14) . . . . ?
C4 C5 C6 C7 -179.3(10) . . . . ?
C5 C1 C104 Yb1 176.0(8) . . . . ?
C5 C1 C104 O1 -179.7(8) . . . . ?
C5 C1 C104 C8 0.7(13) . . . . ?
C5 C6 C7 C8 0.4(14) . . . . ?
C6 C7 C8 C104 -1.9(14) . . . . ?
C7 C8 C104 Yb1 -164.6(14) . . . . ?
C7 C8 C104 O1 -178.3(8) . . . . ?
C7 C8 C104 C1 1.4(13) . . . . ?
C9 C10 C14 C13 179.2(9) . . . . ?
C9 C10 C14 C15 -0.6(13) . . . . ?
C10 N2 C11 C12 -0.8(14) . . . . ?
C10 C9 C17 C16 1.9(15) . . . . ?
C10 C14 C15 Cl2 -178.5(7) . . . . ?
C10 C14 C15 C16 0.3(14) . . . . ?
C11 N2 C10 C9 -179.7(8) . . . . ?
C11 N2 C10 C14 2.2(13) . . . . ?
C11 C12 C13 C14 -0.8(16) . . . . ?
C12 C13 C14 C10 2.1(15) . . . . ?
C12 C13 C14 C15 -178.1(10) . . . . ?
C13 C14 C15 Cl2 1.7(15) . . . . ?
C13 C14 C15 C16 -179.6(10) . . . . ?
C14 C15 C16 C17 1.2(16) . . . . ?
C15 C16 C17 C9 -2.3(17) . . . . ?
C17 C9 C10 N2 -178.5(8) . . . . ?
C17 C9 C10 C14 -0.4(13) . . . . ?
C18 C19 C23 C22 179.0(8) . . . . ?
C18 C19 C23 C24 1.5(13) . . . . ?
C19 N3 C20 C21 -2.2(12) . . . . ?
C19 C18 C26 C25 2.2(14) . . . . ?
C19 C23 C24 Cl3 -179.2(7) . . . . ?
C19 C23 C24 C25 -1.5(13) . . . . ?
C20 N3 C19 C18 -178.5(8) . . . . ?
C20 N3 C19 C23 4.7(12) . . . . ?
C20 C21 C22 C23 0.6(13) . . . . ?
C21 C22 C23 C19 1.7(13) . . . . ?
C21 C22 C23 C24 179.0(9) . . . . ?
C22 C23 C24 Cl3 3.5(13) . . . . ?
C22 C23 C24 C25 -178.9(9) . . . . ?
C23 C24 C25 C26 2.1(15) . . . . ?
C24 C25 C26 C18 -2.4(16) . . . . ?
C26 C18 C19 N3 -178.6(8) . . . . ?
C26 C18 C19 C23 -1.8(13) . . . . ?
C27 C28 C32 C31 178.9(9) . . . . ?
C27 C28 C32 C33 -2.3(13) . . . . ?
C28 N4 C29 C30 -1.1(14) . . . . ?
C28 C27 C35 C34 -1.3(14) . . . . ?
C28 C32 C33 Cl4 -179.2(7) . . . . ?
C28 C32 C33 C34 3.5(14) . . . . ?
C29 N4 C28 C27 -178.2(8) . . . . ?
C29 N4 C28 C32 2.4(13) . . . . ?
C29 C30 C31 C32 1.4(15) . . . . ?
C30 C31 C32 C28 -0.2(14) . . . . ?
C30 C31 C32 C33 -178.9(9) . . . . ?
C31 C32 C33 Cl4 -0.5(14) . . . . ?
C31 C32 C33 C34 -177.8(10) . . . . ?
C32 C33 C34 C35 -3.6(16) . . . . ?
C33 C34 C35 C27 2.5(16) . . . . ?
C35 C27 C28 N4 -178.2(8) . . . . ?
C35 C27 C28 C32 1.2(13) . . . . ?
C36 N5 C44 C43 -2.1(13) . . . . ?
C36 C37 C38 C39 -1.9(14) . . . . ?
C36 C41 C42 C43 0.1(15) . . . . ?
C37 C36 C41 C40 0.4(14) . . . . ?
C37 C36 C41 C42 -180.0(9) . . . . ?
C37 C38 C39 C40 1.5(17) . . . . ?
C38 C39 C40 Cl5 178.0(8) . . . . ?
C38 C39 C40 C41 -0.1(17) . . . . ?
C39 C40 C41 C36 -0.8(15) . . . . ?
C39 C40 C41 C42 179.6(11) . . . . ?
C40 C41 C42 C43 179.7(10) . . . . ?
C41 C36 C37 Yb2 174.7(9) . . . . ?
C41 C36 C37 O5 -179.2(8) . . . . ?
C41 C36 C37 C38 1.0(14) . . . . ?
C41 C42 C43 C44 -0.2(15) . . . . ?
C42 C43 C44 N5 1.2(15) . . . . ?
C44 N5 C36 C37 -179.0(8) . . . . ?
C44 N5 C36 C41 2.0(13) . . . . ?
C45 C46 C50 C49 -179.9(9) . . . . ?
C45 C46 C50 C51 -1.2(13) . . . . ?
C46 N6 C47 C48 -4.7(15) . . . . ?
C46 C45 C53 C52 0.7(13) . . . . ?
C46 C50 C51 Cl6 -176.6(7) . . . . ?
C46 C50 C51 C52 4.9(14) . . . . ?
C47 N6 C46 C45 -176.1(8) . . . . ?
C47 N6 C46 C50 5.4(13) . . . . ?
C47 C48 C49 C50 3.9(16) . . . . ?
C48 C49 C50 C46 -3.1(15) . . . . ?
C48 C49 C50 C51 178.3(10) . . . . ?
C49 C50 C51 Cl6 1.9(14) . . . . ?
C49 C50 C51 C52 -176.6(10) . . . . ?
C50 C51 C52 C53 -5.8(16) . . . . ?
C51 C52 C53 C45 2.9(15) . . . . ?
C53 C45 C46 N6 -179.9(8) . . . . ?
C53 C45 C46 C50 -1.4(13) . . . . ?
C54 C55 C59 C58 -179.2(9) . . . . ?
C54 C55 C59 C60 -1.0(13) . . . . ?
C55 N7 C56 C57 -1.7(14) . . . . ?
C55 C54 C62 C61 -2.6(14) . . . . ?
C55 C59 C60 Cl7 179.4(7) . . . . ?
C55 C59 C60 C61 -1.2(14) . . . . ?
C56 N7 C55 C54 -179.3(8) . . . . ?
C56 N7 C55 C59 1.7(13) . . . . ?
C56 C57 C58 C59 1.2(15) . . . . ?
C57 C58 C59 C55 -1.2(14) . . . . ?
C57 C58 C59 C60 -179.2(10) . . . . ?
C58 C59 C60 Cl7 -2.6(14) . . . . ?
C58 C59 C60 C61 176.8(10) . . . . ?
C59 C60 C61 C62 1.4(16) . . . . ?
C60 C61 C62 C54 0.6(16) . . . . ?
C62 C54 C55 N7 -176.2(8) . . . . ?
C62 C54 C55 C59 2.8(13) . . . . ?
C63 N8 C71 C70 1.4(16) . . . . ?
C63 C64 C65 C66 1.2(17) . . . . ?
C63 C68 C69 C70 0.3(17) . . . . ?
C64 C63 C68 C67 -3.4(16) . . . . ?
C64 C63 C68 C69 177.6(10) . . . . ?
C64 C65 C66 C67 -0.5(18) . . . . ?
C65 C66 C67 Cl8 176.1(10) . . . . ?
C65 C66 C67 C68 -3(2) . . . . ?
C66 C67 C68 C63 4.3(19) . . . . ?
C66 C67 C68 C69 -176.9(13) . . . . ?
C67 C68 C69 C70 -178.5(13) . . . . ?
C68 C63 C64 Yb2 165.8(9) . . . . ?
C68 C63 C64 O8 179.8(9) . . . . ?
C68 C63 C64 C65 0.8(16) . . . . ?
C68 C69 C70 C71 3.2(19) . . . . ?
C69 C70 C71 N8 -4.2(18) . . . . ?
C71 N8 C63 C64 -178.5(9) . . . . ?
C71 N8 C63 C68 2.4(15) . . . . ?
C72 N9 C76 C77 64.2(11) . . . . ?
C72 N9 C80 C81 177.1(10) . . . . ?
C72 N9 C84 C85 -66.0(12) . . . . ?
C72 C73 C74 C75 164.1(8) . . . . ?
C76 N9 C72 C73 47.3(11) . . . . ?
C76 N9 C80 C81 -61.5(13) . . . . ?
C76 N9 C84 C85 172.8(10) . . . . ?
C76 C77 C78 C79 -165.5(11) . . . . ?
C80 N9 C72 C73 167.6(9) . . . . ?
C80 N9 C76 C77 -53.2(12) . . . . ?
C80 N9 C84 C85 52.3(13) . . . . ?
C80 C81 C82 C83 71(3) . . . . ?
C80 C81 C82A C83A -66(3) . . . . ?
C84 N9 C72 C73 -69.4(10) . . . . ?
C84 N9 C76 C77 -175.4(9) . . . . ?
C84 N9 C80 C81 55.7(13) . . . . ?
C84 C85 C86 C87 63.8(15) . . . . ?
C88 N10 C92 C93 57.0(17) . . . . ?
C88 N10 C96 C97 -66.4(16) . . . . ?
C88 N10 C100 C101 175.0(11) . . . . ?
C88 C89 C90 C91 108(3) . . . . ?
C92 N10 C88 C89 60.2(17) . . . . ?
C92 N10 C96 C97 174.4(13) . . . . ?
C92 N10 C100 C101 -65.2(14) . . . . ?
C92 C93 C94 C95 -176.9(15) . . . . ?
C96 N10 C88 C89 -55.7(17) . . . . ?
C96 N10 C92 C93 177.1(14) . . . . ?
C96 N10 C100 C101 52.9(14) . . . . ?
C96 C97 C98 C99 176.0(13) . . . . ?
C100 N10 C88 C89 -178.8(14) . . . . ?
C100 N10 C92 C93 -59.9(16) . . . . ?
C100 N10 C96 C97 52.2(16) . . . . ?
C100 C101 C102 C1A 141(3) . . . . ?
C100 C101 C102 C103 72(2) . . . . ?
C104 C1 C5 C4 178.7(8) . . . . ?
C104 C1 C5 C6 -2.1(12) . . . . ?

loop_
_platon_squeeze_void_nr
_platon_squeeze_void_average_x
_platon_squeeze_void_average_y
_platon_squeeze_void_average_z
_platon_squeeze_void_volume
_platon_squeeze_void_count_electrons
_platon_squeeze_void_content
1 0.500 0.000 0.000 511 115 4EtOH
2 0.000 0.000 0.500 446 108 4EtOH
3 0.810 0.018 0.796 8 0 ' '
4 0.500 0.500 0.500 511 115 4EtOH
5 1.000 0.500 0.000 446 108 4EtOH
6 0.810 0.481 0.296 8 0 ' '
7 0.190 0.518 0.704 8 0 ' '
8 0.190 0.981 0.204 8 0 ' '
